data_4075748
loop_
_publ_author_name
'Takemoto, Shin'
'Oshio, Shinya'
'Shiromoto, Takayuki'
'Matsuzaka, Hiroyuki'

_publ_section_title
;
 Dinuclear Ruthenium(II) \k2-Diamido/\h6-Naphthalene Complexes Featuring a
 Coordinatively Unsaturated yet Highly \p-Basic (\h5-C5Me5)Ru Diamide
 Fragment
;
_journal_issue 5
_journal_name_full Organometallics
_journal_page_first 801
_journal_paper_doi 10.1021/om049274b
_journal_volume 24
_journal_year 2005
_chemical_formula_sum 'C37 H44 N2 O Ru2'
_chemical_formula_weight 734.88
_chemical_name_systematic
; 
 ? 
;
_space_group_IT_number 33
_symmetry_cell_setting orthorhombic
_symmetry_space_group_name_Hall 'P 2c -2n'
_symmetry_space_group_name_H-M 'P n a 21'
_atom_sites_solution_hydrogens geom
_atom_sites_solution_primary direct
_atom_sites_solution_secondary difmap
_audit_creation_method SHELXL-97
_cell_angle_alpha 90.00
_cell_angle_beta 90.00
_cell_angle_gamma 90.00
_cell_formula_units_Z 4
_cell_length_a 12.874(12)
_cell_length_b 11.863(12)
_cell_length_c 21.582(17)
_cell_measurement_temperature 296(2)
_cell_volume 3296(5)
_computing_cell_refinement 'RIGAKU PROCESS AUTO'
_computing_data_collection 'RIGAKU RAPID AUTO'
_computing_data_reduction 'RIGAKU PROCESS AUTO'
_computing_structure_refinement 'SHELXL-97 (Sheldrick, 1997)'
_computing_structure_solution 'SHELXS-97 (Sheldrick, 1990)'
_diffrn_ambient_temperature 296(2)
_diffrn_measured_fraction_theta_full 0.999
_diffrn_measured_fraction_theta_max 0.999
_diffrn_measurement_device_type 'RIGAKU RAXIS RAPID'
_diffrn_radiation_monochromator graphite
_diffrn_radiation_source 'fine-focus sealed tube'
_diffrn_radiation_type MoK\a
_diffrn_radiation_wavelength 0.71075
_diffrn_reflns_av_R_equivalents 0.0592
_diffrn_reflns_av_sigmaI/netI 0.0487
_diffrn_reflns_limit_h_max 16
_diffrn_reflns_limit_h_min -16
_diffrn_reflns_limit_k_max 15
_diffrn_reflns_limit_k_min -15
_diffrn_reflns_limit_l_max 25
_diffrn_reflns_limit_l_min -28
_diffrn_reflns_number 30525
_diffrn_reflns_theta_full 27.48
_diffrn_reflns_theta_max 27.48
_diffrn_reflns_theta_min 3.00
_exptl_absorpt_coefficient_mu 0.947
_exptl_absorpt_correction_T_max 0.9112
_exptl_absorpt_correction_T_min 0.6488
_exptl_absorpt_correction_type empirical
_exptl_absorpt_process_details ABSCOR
_exptl_crystal_colour orange
_exptl_crystal_density_diffrn 1.481
_exptl_crystal_density_method 'not measured'
_exptl_crystal_description block
_exptl_crystal_F_000 1504
_exptl_crystal_size_max 0.50
_exptl_crystal_size_mid 0.20
_exptl_crystal_size_min 0.10
_refine_diff_density_max 0.512
_refine_diff_density_min -0.264
_refine_diff_density_rms 0.063
_refine_ls_abs_structure_details 'Flack H D (1983), Acta Cryst. A39, 876-881'
_refine_ls_abs_structure_Flack 0.00(3)
_refine_ls_extinction_method none
_refine_ls_goodness_of_fit_ref 0.921
_refine_ls_hydrogen_treatment mixed
_refine_ls_matrix_type full
_refine_ls_number_parameters 379
_refine_ls_number_reflns 7373
_refine_ls_number_restraints 1
_refine_ls_restrained_S_all 0.921
_refine_ls_R_factor_all 0.0523
_refine_ls_R_factor_gt 0.0343
_refine_ls_shift/su_max 0.001
_refine_ls_shift/su_mean 0.000
_refine_ls_structure_factor_coef Fsqd
_refine_ls_weighting_details 'calc w=1/[\s^2^(Fo^2^)+(0.0310P)^2^+0.0000P] where P=(Fo^2^+2Fc^2^)/3'
_refine_ls_weighting_scheme calc
_refine_ls_wR_factor_gt 0.0571
_refine_ls_wR_factor_ref 0.0608
_reflns_number_gt 5912
_reflns_number_total 7373
_reflns_threshold_expression >2sigma(I)
_cod_data_source_file om049274bsi20050120_054654.cif
_cod_data_source_block 3b
_cod_depositor_comments
;
The following automatic conversions were performed:
'_atom_site_symetry_multiplicity' tag replaced with
'_atom_site_symmetry_multiplicity'.

Automatic conversion script
Id: cif_correct_tags 1440 2010-10-19 06:21:57Z saulius 
;
_cod_original_sg_symbol_H-M Pna21
_cod_database_code 4075748

loop_
_symmetry_equiv_pos_as_xyz
'x, y, z'
'-x+1/2, y+1/2, z+1/2'
'x+1/2, -y+1/2, z'
'-x, -y, z+1/2'

loop_
_atom_site_label
_atom_site_type_symbol
_atom_site_fract_x
_atom_site_fract_y
_atom_site_fract_z
_atom_site_U_iso_or_equiv
_atom_site_adp_type
_atom_site_occupancy
_atom_site_symmetry_multiplicity
_atom_site_calc_flag
_atom_site_refinement_flags
Ru1 Ru -0.62575(2) 0.03670(2) -0.147194(13) 0.03743(7) Uani 1 1 d .
Ru2 Ru -0.342027(19) -0.01487(2) -0.290608(13) 0.03368(7) Uani 1 1 d .
O1 O -0.7636(3) 0.0641(4) -0.25660(17) 0.1072(16) Uani 1 1 d .
N1 N -0.5186(2) -0.0862(3) -0.17408(13) 0.0421(7) Uani 1 1 d .
H1 H -0.5353 -0.1564 -0.1747 0.051 Uiso 1 1 calc R
N2 N -0.4960(2) 0.1265(3) -0.17798(13) 0.0402(7) Uani 1 1 d .
H2 H -0.4974 0.1988 -0.1804 0.048 Uiso 1 1 calc R
C1 C -0.3379(3) -0.1217(4) -0.20610(18) 0.0438(10) Uani 1 1 d .
H1A H -0.3478 -0.1990 -0.2102 0.053 Uiso 1 1 calc R
C2 C -0.4244(3) -0.0530(3) -0.19011(15) 0.0354(9) Uani 1 1 d .
C3 C -0.4114(3) 0.0694(3) -0.19364(15) 0.0352(9) Uani 1 1 d .
C4 C -0.3161(3) 0.1109(4) -0.21632(17) 0.0415(10) Uani 1 1 d .
H4 H -0.3123 0.1862 -0.2281 0.050 Uiso 1 1 calc R
C5 C -0.1251(3) 0.0878(5) -0.2370(2) 0.0668(14) Uani 1 1 d .
H5 H -0.1162 0.1652 -0.2413 0.080 Uiso 1 1 calc R
C6 C -0.0420(4) 0.0163(6) -0.2450(2) 0.083(2) Uani 1 1 d .
H6 H 0.0230 0.0459 -0.2542 0.100 Uiso 1 1 calc R
C7 C -0.0541(4) -0.1004(7) -0.2393(2) 0.0832(19) Uani 1 1 d .
H7 H 0.0031 -0.1474 -0.2445 0.100 Uiso 1 1 calc R
C8 C -0.1474(3) -0.1457(5) -0.2263(2) 0.0668(14) Uani 1 1 d .
H8 H -0.1540 -0.2236 -0.2240 0.080 Uiso 1 1 calc R
C9 C -0.2365(3) -0.0768(4) -0.21606(18) 0.0484(11) Uani 1 1 d .
C10 C -0.2251(3) 0.0428(4) -0.22210(18) 0.0469(10) Uani 1 1 d .
C11 C -0.7049(4) 0.0518(5) -0.2164(2) 0.0651(14) Uani 1 1 d .
C12 C -0.6231(3) -0.0339(4) -0.04862(17) 0.0431(10) Uani 1 1 d .
C13 C -0.7243(3) -0.0441(4) -0.07734(19) 0.0446(10) Uani 1 1 d .
C14 C -0.7606(3) 0.0671(4) -0.08878(19) 0.0436(11) Uani 1 1 d .
C15 C -0.6811(3) 0.1458(4) -0.07187(17) 0.0434(9) Uani 1 1 d .
C16 C -0.5970(3) 0.0792(4) -0.04571(17) 0.0441(10) Uani 1 1 d .
C17 C -0.5563(4) -0.1303(4) -0.0286(2) 0.0649(13) Uani 1 1 d .
H17A H -0.4958 -0.1341 -0.0545 0.097 Uiso 1 1 calc R
H17B H -0.5947 -0.1994 -0.0321 0.097 Uiso 1 1 calc R
H17C H -0.5354 -0.1195 0.0137 0.097 Uiso 1 1 calc R
C18 C -0.7852(4) -0.1519(4) -0.0835(2) 0.0661(13) Uani 1 1 d .
H18A H -0.7388 -0.2128 -0.0930 0.099 Uiso 1 1 calc R
H18B H -0.8354 -0.1441 -0.1161 0.099 Uiso 1 1 calc R
H18C H -0.8203 -0.1675 -0.0452 0.099 Uiso 1 1 calc R
C19 C -0.8679(3) 0.1003(4) -0.1105(2) 0.0620(13) Uani 1 1 d .
H19A H -0.9131 0.1076 -0.0753 0.093 Uiso 1 1 calc R
H19B H -0.8944 0.0435 -0.1379 0.093 Uiso 1 1 calc R
H19C H -0.8643 0.1710 -0.1320 0.093 Uiso 1 1 calc R
C20 C -0.6898(4) 0.2713(4) -0.0709(2) 0.0668(12) Uani 1 1 d .
H20A H -0.7396 0.2951 -0.1013 0.100 Uiso 1 1 calc R
H20B H -0.6234 0.3041 -0.0801 0.100 Uiso 1 1 calc R
H20C H -0.7120 0.2955 -0.0305 0.100 Uiso 1 1 calc R
C21 C -0.4977(4) 0.1297(4) -0.02172(19) 0.0658(13) Uani 1 1 d .
H21A H -0.4762 0.0900 0.0149 0.099 Uiso 1 1 calc R
H21B H -0.5089 0.2077 -0.0119 0.099 Uiso 1 1 calc R
H21C H -0.4448 0.1236 -0.0528 0.099 Uiso 1 1 calc R
C22 C -0.4325(3) 0.0610(4) -0.36201(18) 0.0442(10) Uani 1 1 d .
C23 C -0.3257(4) 0.0658(4) -0.37969(19) 0.0476(12) Uani 1 1 d .
C24 C -0.2906(3) -0.0495(4) -0.38502(18) 0.0466(11) Uani 1 1 d .
C25 C -0.3739(3) -0.1218(4) -0.37035(17) 0.0412(10) Uani 1 1 d .
C26 C -0.4628(3) -0.0539(3) -0.35640(16) 0.0389(9) Uani 1 1 d .
C27 C -0.5040(4) 0.1605(4) -0.3512(2) 0.0713(14) Uani 1 1 d .
H27A H -0.4637 0.2248 -0.3390 0.107 Uiso 1 1 calc R
H27B H -0.5527 0.1423 -0.3190 0.107 Uiso 1 1 calc R
H27C H -0.5409 0.1773 -0.3887 0.107 Uiso 1 1 calc R
C28 C -0.2622(4) 0.1677(4) -0.3919(2) 0.0870(18) Uani 1 1 d .
H28A H -0.2629 0.1841 -0.4354 0.130 Uiso 1 1 calc R
H28B H -0.1921 0.1545 -0.3786 0.130 Uiso 1 1 calc R
H28C H -0.2905 0.2304 -0.3694 0.130 Uiso 1 1 calc R
C29 C -0.1842(3) -0.0854(5) -0.4055(2) 0.0777(16) Uani 1 1 d .
H29A H -0.1770 -0.1654 -0.4003 0.117 Uiso 1 1 calc R
H29B H -0.1328 -0.0474 -0.3809 0.117 Uiso 1 1 calc R
H29C H -0.1746 -0.0663 -0.4483 0.117 Uiso 1 1 calc R
C30 C -0.3710(4) -0.2480(4) -0.3728(2) 0.0703(13) Uani 1 1 d .
H30A H -0.3736 -0.2724 -0.4151 0.105 Uiso 1 1 calc R
H30B H -0.4295 -0.2780 -0.3507 0.105 Uiso 1 1 calc R
H30C H -0.3079 -0.2744 -0.3540 0.105 Uiso 1 1 calc R
C31 C -0.5686(3) -0.0969(5) -0.3388(2) 0.0649(14) Uani 1 1 d .
H31A H -0.6135 -0.0343 -0.3300 0.097 Uiso 1 1 calc R
H31B H -0.5629 -0.1438 -0.3027 0.097 Uiso 1 1 calc R
H31C H -0.5969 -0.1400 -0.3724 0.097 Uiso 1 1 calc R
C32 C -0.3125(4) -0.5404(4) -0.4250(3) 0.0753(15) Uani 1 1 d .
H32 H -0.2888 -0.5344 -0.3844 0.090 Uiso 1 1 calc R
C33 C -0.2433(4) -0.5465(5) -0.4723(3) 0.0790(16) Uani 1 1 d .
H33 H -0.1724 -0.5453 -0.4642 0.095 Uiso 1 1 calc R
C34 C -0.2777(5) -0.5544(4) -0.5317(3) 0.0835(17) Uani 1 1 d .
H34 H -0.2305 -0.5574 -0.5643 0.100 Uiso 1 1 calc R
C35 C -0.3820(6) -0.5580(5) -0.5433(3) 0.092(2) Uani 1 1 d .
H35 H -0.4060 -0.5641 -0.5838 0.111 Uiso 1 1 calc R
C36 C -0.4489(5) -0.5529(5) -0.4966(4) 0.0884(18) Uani 1 1 d .
H36 H -0.5197 -0.5562 -0.5050 0.106 Uiso 1 1 calc R
C37 C -0.4164(5) -0.5429(5) -0.4367(3) 0.0851(17) Uani 1 1 d .
H37 H -0.4643 -0.5380 -0.4045 0.102 Uiso 1 1 calc R

loop_
_atom_site_aniso_label
_atom_site_aniso_U_11
_atom_site_aniso_U_22
_atom_site_aniso_U_33
_atom_site_aniso_U_23
_atom_site_aniso_U_13
_atom_site_aniso_U_12
Ru1 0.03328(13) 0.04866(17) 0.03036(13) -0.00090(15) 0.00315(14) 0.00215(13)
Ru2 0.02965(12) 0.04271(15) 0.02866(12) -0.00125(16) 0.00037(13) 0.00010(12)
O1 0.059(2) 0.207(5) 0.056(2) -0.008(2) -0.0166(19) 0.026(3)
N1 0.0482(19) 0.0341(18) 0.0440(17) -0.0035(14) 0.0112(15) -0.0048(15)
N2 0.0439(18) 0.0308(18) 0.0458(17) -0.0019(14) 0.0082(15) 0.0035(14)
C1 0.045(2) 0.048(3) 0.038(2) 0.0033(19) -0.0016(18) 0.009(2)
C2 0.040(2) 0.041(2) 0.0248(17) -0.0014(16) -0.0021(15) 0.0058(18)
C3 0.043(2) 0.041(2) 0.0218(16) -0.0003(15) -0.0017(16) -0.0020(18)
C4 0.042(2) 0.043(3) 0.040(2) -0.0024(18) 0.0007(18) -0.0065(18)
C5 0.041(2) 0.108(4) 0.052(3) -0.008(3) -0.005(2) -0.012(3)
C6 0.031(2) 0.165(7) 0.055(3) -0.013(4) -0.002(2) -0.004(3)
C7 0.041(3) 0.149(6) 0.059(3) 0.000(4) -0.002(2) 0.031(3)
C8 0.054(3) 0.101(4) 0.046(2) 0.000(2) -0.003(2) 0.030(3)
C9 0.041(2) 0.073(3) 0.032(2) -0.008(2) -0.0042(18) 0.010(2)
C10 0.036(2) 0.071(3) 0.034(2) -0.012(2) -0.0026(16) -0.002(2)
C11 0.042(2) 0.115(5) 0.038(2) -0.001(3) 0.007(2) 0.015(3)
C12 0.050(2) 0.051(3) 0.0281(19) 0.0054(18) 0.0043(17) 0.005(2)
C13 0.044(2) 0.045(3) 0.044(2) -0.002(2) 0.0018(19) 0.0020(19)
C14 0.039(2) 0.055(3) 0.036(2) 0.0004(19) 0.0084(18) 0.004(2)
C15 0.046(2) 0.052(3) 0.032(2) 0.0032(18) 0.0053(18) 0.0039(19)
C16 0.042(2) 0.059(3) 0.031(2) 0.0012(18) 0.0045(17) -0.003(2)
C17 0.066(3) 0.078(3) 0.051(3) 0.015(2) 0.000(2) 0.019(3)
C18 0.070(3) 0.058(3) 0.070(3) 0.001(2) 0.009(3) -0.014(2)
C19 0.039(2) 0.085(4) 0.062(3) 0.007(2) 0.006(2) 0.009(2)
C20 0.083(3) 0.057(3) 0.060(3) -0.002(2) 0.006(3) 0.003(3)
C21 0.062(3) 0.088(4) 0.048(3) 0.009(2) -0.007(2) -0.007(3)
C22 0.051(3) 0.052(3) 0.030(2) 0.0016(18) -0.0035(19) 0.006(2)
C23 0.057(3) 0.051(3) 0.034(2) 0.004(2) 0.004(2) -0.015(2)
C24 0.042(2) 0.066(3) 0.032(2) -0.0054(19) 0.0058(17) 0.004(2)
C25 0.045(2) 0.046(3) 0.033(2) -0.0062(18) 0.0030(19) -0.005(2)
C26 0.038(2) 0.052(3) 0.0273(18) -0.0083(17) 0.0008(16) -0.0071(18)
C27 0.081(3) 0.070(3) 0.062(3) -0.003(3) -0.011(3) 0.025(3)
C28 0.108(4) 0.082(4) 0.072(3) 0.027(3) -0.010(3) -0.042(3)
C29 0.047(3) 0.128(5) 0.059(3) -0.003(3) 0.020(2) 0.011(3)
C30 0.098(4) 0.053(3) 0.060(3) -0.009(2) -0.005(3) 0.006(3)
C31 0.043(3) 0.097(4) 0.054(3) -0.003(3) 0.003(2) -0.017(3)
C32 0.074(4) 0.075(4) 0.077(4) 0.001(3) -0.008(3) -0.002(3)
C33 0.053(3) 0.082(5) 0.102(4) 0.017(4) 0.004(3) 0.001(3)
C34 0.093(5) 0.059(4) 0.098(5) 0.012(3) 0.016(4) -0.001(3)
C35 0.123(6) 0.076(4) 0.078(4) 0.000(3) -0.026(4) -0.006(4)
C36 0.071(4) 0.088(5) 0.106(5) -0.005(4) -0.014(4) 0.005(3)
C37 0.072(4) 0.078(4) 0.106(5) -0.001(4) 0.018(4) 0.009(3)

loop_
_atom_type_symbol
_atom_type_description
_atom_type_scat_dispersion_real
_atom_type_scat_dispersion_imag
_atom_type_scat_source
C C 0.0033 0.0016 'International Tables Vol C Tables 4.2.6.8 and 6.1.1.4'
H H 0.0000 0.0000 'International Tables Vol C Tables 4.2.6.8 and 6.1.1.4'
O O 0.0106 0.0060 'International Tables Vol C Tables 4.2.6.8 and 6.1.1.4'
N N 0.0061 0.0033 'International Tables Vol C Tables 4.2.6.8 and 6.1.1.4'
Ru Ru -1.2594 0.8363 'International Tables Vol C Tables 4.2.6.8 and 6.1.1.4'

loop_
_geom_angle_atom_site_label_1
_geom_angle_atom_site_label_2
_geom_angle_atom_site_label_3
_geom_angle
C11 Ru1 N1 102.14(18)
C11 Ru1 N2 97.84(19)
N1 Ru1 N2 74.92(14)
C11 Ru1 C14 90.7(2)
N1 Ru1 C14 143.46(15)
N2 Ru1 C14 137.53(15)
C11 Ru1 C13 106.5(2)
N1 Ru1 C13 105.53(15)
N2 Ru1 C13 154.77(13)
C14 Ru1 C13 38.00(16)
C11 Ru1 C15 111.65(19)
N1 Ru1 C15 146.17(13)
N2 Ru1 C15 101.20(14)
C14 Ru1 C15 38.26(15)
C13 Ru1 C15 63.95(16)
C11 Ru1 C16 149.31(19)
N1 Ru1 C16 108.32(14)
N2 Ru1 C16 93.61(13)
C14 Ru1 C16 62.34(16)
C13 Ru1 C16 61.92(15)
C15 Ru1 C16 37.86(15)
C11 Ru1 C12 144.05(19)
N1 Ru1 C12 89.59(13)
N2 Ru1 C12 118.07(13)
C14 Ru1 C12 62.20(15)
C13 Ru1 C12 37.64(14)
C15 Ru1 C12 62.09(15)
C16 Ru1 C12 35.32(15)
C22 Ru2 C26 38.76(16)
C22 Ru2 C23 38.89(16)
C26 Ru2 C23 65.07(16)
C22 Ru2 C24 64.53(16)
C26 Ru2 C24 64.11(15)
C23 Ru2 C24 38.89(18)
C22 Ru2 C25 64.63(17)
C26 Ru2 C25 38.60(15)
C23 Ru2 C25 64.68(18)
C24 Ru2 C25 37.73(15)
C22 Ru2 C4 108.73(17)
C26 Ru2 C4 136.86(15)
C23 Ru2 C4 109.4(2)
C24 Ru2 C4 139.21(16)
C25 Ru2 C4 173.18(17)
C22 Ru2 C10 136.27(17)
C26 Ru2 C10 174.07(17)
C23 Ru2 C10 113.03(17)
C24 Ru2 C10 118.35(15)
C25 Ru2 C10 146.57(16)
C4 Ru2 C10 37.60(14)
C22 Ru2 C1 147.97(16)
C26 Ru2 C1 115.82(16)
C23 Ru2 C1 169.13(16)
C24 Ru2 C1 130.70(18)
C25 Ru2 C1 108.73(16)
C4 Ru2 C1 77.67(19)
C10 Ru2 C1 67.19(17)
C22 Ru2 C9 173.56(18)
C26 Ru2 C9 147.56(17)
C23 Ru2 C9 136.84(17)
C24 Ru2 C9 115.28(17)
C25 Ru2 C9 119.56(17)
C4 Ru2 C9 66.91(16)
C10 Ru2 C9 37.55(17)
C1 Ru2 C9 37.37(15)
C22 Ru2 C2 118.71(15)
C26 Ru2 C2 103.34(15)
C23 Ru2 C2 155.58(15)
C24 Ru2 C2 157.10(15)
C25 Ru2 C2 120.63(15)
C4 Ru2 C2 63.24(14)
C10 Ru2 C2 76.17(15)
C1 Ru2 C2 34.96(13)
C9 Ru2 C2 64.23(15)
C22 Ru2 C3 104.03(15)
C26 Ru2 C3 112.42(15)
C23 Ru2 C3 127.37(18)
C24 Ru2 C3 166.24(16)
C25 Ru2 C3 146.33(15)
C4 Ru2 C3 34.30(13)
C10 Ru2 C3 63.81(14)
C1 Ru2 C3 63.06(16)
C9 Ru2 C3 75.17(15)
C2 Ru2 C3 34.44(13)
C2 N1 Ru1 118.1(3)
C3 N2 Ru1 118.5(3)
C9 C1 C2 122.6(4)
C9 C1 Ru2 71.6(2)
C2 C1 Ru2 81.6(2)
N1 C2 C1 127.6(4)
N1 C2 C3 114.5(3)
C1 C2 C3 117.9(4)
N1 C2 Ru2 133.0(2)
C1 C2 Ru2 63.5(2)
C3 C2 Ru2 73.88(19)
N2 C3 C4 128.7(4)
N2 C3 C2 113.6(3)
C4 C3 C2 117.6(3)
N2 C3 Ru2 135.7(2)
C4 C3 Ru2 62.3(2)
C2 C3 Ru2 71.68(19)
C3 C4 C10 123.1(4)
C3 C4 Ru2 83.4(2)
C10 C4 Ru2 71.3(2)
C6 C5 C10 119.8(6)
C5 C6 C7 120.9(5)
C8 C7 C6 120.8(5)
C7 C8 C9 121.5(6)
C8 C9 C10 118.1(4)
C8 C9 C1 123.0(5)
C10 C9 C1 118.5(4)
C8 C9 Ru2 124.5(3)
C10 C9 Ru2 70.7(2)
C1 C9 Ru2 71.0(2)
C9 C10 C4 117.9(4)
C9 C10 C5 118.8(4)
C4 C10 C5 123.1(5)
C9 C10 Ru2 71.7(2)
C4 C10 Ru2 71.1(2)
C5 C10 Ru2 125.2(3)
O1 C11 Ru1 173.0(4)
C16 C12 C13 108.6(4)
C16 C12 C17 126.1(4)
C13 C12 C17 125.2(4)
C16 C12 Ru1 72.0(2)
C13 C12 Ru1 67.6(2)
C17 C12 Ru1 123.9(3)
C12 C13 C14 107.0(4)
C12 C13 C18 125.3(4)
C14 C13 C18 126.9(4)
C12 C13 Ru1 74.8(2)
C14 C13 Ru1 70.4(2)
C18 C13 Ru1 127.8(3)
C15 C14 C13 108.9(4)
C15 C14 C19 124.3(4)
C13 C14 C19 126.7(4)
C15 C14 Ru1 71.6(2)
C13 C14 Ru1 71.6(2)
C19 C14 Ru1 126.4(3)
C14 C15 C16 106.1(4)
C14 C15 C20 126.8(4)
C16 C15 C20 126.3(4)
C14 C15 Ru1 70.1(2)
C16 C15 Ru1 74.1(2)
C20 C15 Ru1 128.5(3)
C12 C16 C15 109.1(4)
C12 C16 C21 127.4(4)
C15 C16 C21 123.4(4)
C12 C16 Ru1 72.7(2)
C15 C16 Ru1 68.0(2)
C21 C16 Ru1 123.9(3)
C23 C22 C26 108.9(4)
C23 C22 C27 126.6(4)
C26 C22 C27 124.5(4)
C23 C22 Ru2 71.5(2)
C26 C22 Ru2 71.6(2)
C27 C22 Ru2 123.4(3)
C22 C23 C28 127.6(5)
C22 C23 C24 106.6(4)
C28 C23 C24 125.8(5)
C22 C23 Ru2 69.6(2)
C28 C23 Ru2 125.0(3)
C24 C23 Ru2 71.4(2)
C25 C24 C23 108.7(4)
C25 C24 C29 126.0(5)
C23 C24 C29 125.3(4)
C25 C24 Ru2 71.0(2)
C23 C24 Ru2 69.7(2)
C29 C24 Ru2 127.2(3)
C24 C25 C26 108.2(4)
C24 C25 C30 125.5(4)
C26 C25 C30 126.1(4)
C24 C25 Ru2 71.3(2)
C26 C25 Ru2 69.9(2)
C30 C25 Ru2 127.2(3)
C22 C26 C25 107.6(3)
C22 C26 C31 126.5(4)
C25 C26 C31 125.9(4)
C22 C26 Ru2 69.7(2)
C25 C26 Ru2 71.5(2)
C31 C26 Ru2 124.0(3)
C37 C32 C33 120.2(6)
C32 C33 C34 120.1(6)
C33 C34 C35 119.6(6)
C36 C35 C34 119.9(6)
C35 C36 C37 121.6(6)
C32 C37 C36 118.6(6)

loop_
_geom_bond_atom_site_label_1
_geom_bond_atom_site_label_2
_geom_bond_distance
Ru1 C11 1.817(5)
Ru1 N1 2.090(3)
Ru1 N2 2.089(3)
Ru1 C14 2.176(4)
Ru1 C13 2.191(4)
Ru1 C15 2.196(4)
Ru1 C16 2.278(4)
Ru1 C12 2.286(4)
Ru2 C22 2.131(4)
Ru2 C26 2.156(4)
Ru2 C23 2.158(4)
Ru2 C24 2.181(4)
Ru2 C25 2.177(4)
Ru2 C4 2.215(4)
Ru2 C10 2.218(4)
Ru2 C1 2.222(4)
Ru2 C9 2.230(4)
Ru2 C2 2.456(4)
Ru2 C3 2.485(4)
O1 C11 1.160(5)
N1 C2 1.322(5)
N2 C3 1.326(5)
C1 C9 1.426(6)
C1 C2 1.423(5)
C2 C3 1.463(6)
C3 C4 1.410(5)
C4 C10 1.429(6)
C5 C6 1.376(7)
C5 C10 1.432(6)
C6 C7 1.399(8)
C7 C8 1.345(8)
C8 C9 1.425(6)
C9 C10 1.432(7)
C12 C16 1.385(6)
C12 C13 1.447(6)
C12 C17 1.496(6)
C13 C14 1.422(6)
C13 C18 1.506(6)
C14 C15 1.433(6)
C14 C19 1.510(6)
C15 C16 1.453(6)
C15 C20 1.494(6)
C16 C21 1.503(6)
C22 C23 1.428(6)
C22 C26 1.423(6)
C22 C27 1.514(6)
C23 C28 1.483(6)
C23 C24 1.445(7)
C24 C25 1.409(6)
C24 C29 1.502(6)
C25 C26 1.432(6)
C25 C30 1.498(6)
C26 C31 1.503(5)
C32 C37 1.362(8)
C32 C33 1.358(8)
C33 C34 1.360(8)
C34 C35 1.366(9)
C35 C36 1.326(9)
C36 C37 1.366(8)
